data_7003187
loop_
_publ_author_name
'Barnes, Nicholas A.'
'Godfrey, Stephen M.'
'Halton, Ruth T. A.'
'Mushtaq, Imrana'
'Pritchard, Robin G.'

_publ_section_title
;
 The reactions of alkylamino substituted phosphines with I2 and
 (Ph2Se2I2)2: structural features of alkylamino phosphonium cations
;
_journal_issue 10
_journal_name_full 'Dalton Transactions'
_journal_page_first 1346
_journal_page_last 1354
_journal_paper_doi 10.1039/b713640d
_journal_year 2008
_chemical_compound_source 'synthesis as described'
_chemical_formula_moiety 'C12 H24 I2 N3 P1'
_chemical_formula_sum 'C12 H24 I2 N3 P'
_chemical_formula_weight 495.11
_chemical_name_systematic
;
?
;
_space_group_IT_number 14
_symmetry_cell_setting monoclinic
_symmetry_Int_Tables_number 14
_symmetry_space_group_name_Hall '-P 2yn'
_symmetry_space_group_name_H-M 'P 1 21/n 1'
_atom_sites_solution_hydrogens geom
_atom_sites_solution_primary direct
_atom_sites_solution_secondary difmap
_audit_conform_dict_location ftp://ftp.iucr.org/pub/cif_core.dic
_audit_conform_dict_name cif_core.dic
_audit_conform_dict_version 2.3
_audit_creation_date 2006-08-08T11:09:52-00:00
_audit_creation_method 'WinGX routine CIF_UPDATE'
_cell_angle_alpha 90
_cell_angle_beta 91.655(2)
_cell_angle_gamma 90
_cell_formula_units_Z 4
_cell_length_a 8.7268(4)
_cell_length_b 21.6107(9)
_cell_length_c 9.3212(4)
_cell_measurement_reflns_used 2947
_cell_measurement_temperature 150(2)
_cell_measurement_theta_max 26.5
_cell_measurement_theta_min 2
_cell_measurement_wavelength 0.71073
_cell_volume 1757.17(13)
_computing_cell_refinement 'HKL Scalepack (Otwinowski & Minor 1997)'
_computing_data_collection 'Collect (Nonius BV, 1997-2000)'
_computing_data_reduction 'HKL Denzo and Scalepack (Otwinowski & Minor 1997)'
_computing_molecular_graphics 'Ortep-3 for Windows (Farrugia, 1997)'
_computing_publication_material 'WinGX publication routines (Farrugia, 1999)'
_computing_structure_refinement 'SHELXL-97 (Sheldrick, 1997)'
_computing_structure_solution 'SIR92 (Giacovazzo et al, 1993)'
_diffrn_ambient_temperature 150(2)
_diffrn_detector 'CCD plate'
_diffrn_detector_area_resol_mean 9
_diffrn_measured_fraction_theta_full 0.961
_diffrn_measured_fraction_theta_max 0.961
_diffrn_measurement_device '95mm CCD camera on \k-goniostat'
_diffrn_measurement_device_type KappaCCD
_diffrn_measurement_method 'CCD rotation images, thick slices'
_diffrn_orient_matrix_type 'by Nonius Collect from scalepack cell'
_diffrn_orient_matrix_UB_11 0.848478E-1
_diffrn_orient_matrix_UB_12 0.522E-4
_diffrn_orient_matrix_UB_13 -0.698484E-1
_diffrn_orient_matrix_UB_21 0.768127E-1
_diffrn_orient_matrix_UB_22 -0.39649E-2
_diffrn_orient_matrix_UB_23 0.811816E-1
_diffrn_orient_matrix_UB_31 -0.65098E-2
_diffrn_orient_matrix_UB_32 -0.461032E-1
_diffrn_orient_matrix_UB_33 -0.70607E-2
_diffrn_radiation_monochromator graphite
_diffrn_radiation_probe x-ray
_diffrn_radiation_type MoK\a
_diffrn_radiation_wavelength 0.71073
_diffrn_reflns_av_R_equivalents 0.0520
_diffrn_reflns_av_unetI/netI 0.0502
_diffrn_reflns_limit_h_max 10
_diffrn_reflns_limit_h_min 0
_diffrn_reflns_limit_k_max 27
_diffrn_reflns_limit_k_min 0
_diffrn_reflns_limit_l_max 11
_diffrn_reflns_limit_l_min -11
_diffrn_reflns_number 14127
_diffrn_reflns_reduction_process
;
Scaled and merged with SORTAV
R.H. Blessing, (1987) Cryst. Rev. 1, 3-58
R.H. Blessing, (1989) J. Appl. Cryst. 22, 396-397
;
_diffrn_reflns_theta_full 26.5
_diffrn_reflns_theta_max 26.5
_diffrn_reflns_theta_min 3.24
_diffrn_source 'Enraf Nonius FR590'
_exptl_absorpt_coefficient_mu 3.661
_exptl_absorpt_correction_T_max 0.8381
_exptl_absorpt_correction_T_min 0.711
_exptl_absorpt_correction_type multi-scan
_exptl_absorpt_process_details
;
R.H. Blessing, Acta Cryst. (1995), A51, 33-38
;
_exptl_crystal_colour colourless
_exptl_crystal_density_diffrn 1.872
_exptl_crystal_density_method 'not measured'
_exptl_crystal_description prism
_exptl_crystal_F_000 952
_exptl_crystal_size_max 0.1
_exptl_crystal_size_mid 0.1
_exptl_crystal_size_min 0.05
_refine_diff_density_max 1.16
_refine_diff_density_min -0.837
_refine_diff_density_rms 0.162
_refine_ls_extinction_method none
_refine_ls_goodness_of_fit_ref 1.06
_refine_ls_hydrogen_treatment constr
_refine_ls_matrix_type full
_refine_ls_number_parameters 163
_refine_ls_number_reflns 3496
_refine_ls_number_restraints 0
_refine_ls_restrained_S_all 1.06
_refine_ls_R_factor_all 0.0719
_refine_ls_R_factor_gt 0.0451
_refine_ls_shift/su_max 0.004
_refine_ls_shift/su_mean 0
_refine_ls_structure_factor_coef Fsqd
_refine_ls_weighting_details 'calc w=1/[\s^2^(Fo^2^)+(0.0282P)^2^+11.3854P] where P=(Fo^2^+2Fc^2^)/3'
_refine_ls_weighting_scheme calc
_refine_ls_wR_factor_gt 0.0912
_refine_ls_wR_factor_ref 0.1039
_reflns_number_gt 2606
_reflns_number_total 3496
_reflns_threshold_expression >2sigma(I)
_cod_data_source_file b713640d.txt
_cod_data_source_block s3
_cod_original_sg_symbol_H-M 'P 21/n'
_cod_database_code 7003187

loop_
_symmetry_equiv_pos_as_xyz
'x, y, z'
'-x+1/2, y+1/2, -z+1/2'
'-x, -y, -z'
'x-1/2, -y-1/2, z-1/2'

loop_
_atom_site_label
_atom_site_type_symbol
_atom_site_fract_x
_atom_site_fract_y
_atom_site_fract_z
_atom_site_U_iso_or_equiv
_atom_site_adp_type
_atom_site_occupancy
_atom_site_symmetry_multiplicity
_atom_site_calc_flag
_atom_site_refinement_flags
_atom_site_disorder_assembly
_atom_site_disorder_group
C1 C 0.2385(8) 0.1576(3) 0.5746(7) 0.0364(16) Uani 1 1 d . . .
H1A H 0.1555 0.1518 0.6435 0.044 Uiso 1 1 calc R . .
H1B H 0.224 0.1279 0.4944 0.044 Uiso 1 1 calc R . .
C2 C 0.2421(9) 0.2237(3) 0.5199(9) 0.0458(19) Uani 1 1 d . . .
H2A H 0.2046 0.2528 0.5929 0.055 Uiso 1 1 calc R . .
H2B H 0.1787 0.2282 0.4308 0.055 Uiso 1 1 calc R . .
C3 C 0.4130(9) 0.2350(4) 0.4912(8) 0.0447(19) Uani 1 1 d . . .
H3A H 0.4415 0.217 0.398 0.054 Uiso 1 1 calc R . .
H3B H 0.4367 0.2798 0.4911 0.054 Uiso 1 1 calc R . .
C4 C 0.4950(8) 0.2029(3) 0.6135(7) 0.0346(15) Uani 1 1 d . . .
H4A H 0.5971 0.1881 0.5849 0.042 Uiso 1 1 calc R . .
H4B H 0.5078 0.2307 0.6973 0.042 Uiso 1 1 calc R . .
C5 C 0.2916(8) 0.1786(3) 0.9567(7) 0.0398(17) Uani 1 1 d . . .
H5A H 0.1899 0.1633 0.9227 0.048 Uiso 1 1 calc R . .
H5B H 0.3135 0.2184 0.9087 0.048 Uiso 1 1 calc R . .
C6 C 0.2985(11) 0.1854(4) 1.1171(8) 0.052(2) Uani 1 1 d . . .
H6A H 0.1983 0.1989 1.1531 0.063 Uiso 1 1 calc R . .
H6B H 0.3777 0.2159 1.1473 0.063 Uiso 1 1 calc R . .
C7 C 0.3395(11) 0.1213(4) 1.1726(8) 0.056(2) Uani 1 1 d . . .
H7A H 0.3892 0.1235 1.2693 0.067 Uiso 1 1 calc R . .
H7B H 0.2473 0.0947 1.1769 0.067 Uiso 1 1 calc R . .
C8 C 0.4486(10) 0.0971(4) 1.0645(8) 0.049(2) Uani 1 1 d . . .
H8A H 0.5561 0.1041 1.0973 0.059 Uiso 1 1 calc R . .
H8B H 0.4328 0.0522 1.0488 0.059 Uiso 1 1 calc R . .
C9 C 0.7411(8) 0.1072(4) 0.8624(9) 0.050(2) Uani 1 1 d . . .
H9A H 0.7543 0.0835 0.9528 0.06 Uiso 1 1 calc R . .
H9B H 0.7232 0.1513 0.8857 0.06 Uiso 1 1 calc R . .
C10 C 0.8771(10) 0.0999(5) 0.7698(12) 0.071(3) Uani 1 1 d . . .
H10A H 0.8879 0.1361 0.7061 0.086 Uiso 1 1 calc R . .
H10B H 0.9722 0.0954 0.8295 0.086 Uiso 1 1 calc R . .
C11 C 0.8470(8) 0.0425(4) 0.6839(8) 0.0420(18) Uani 1 1 d . . .
H11A H 0.8745 0.005 0.7399 0.05 Uiso 1 1 calc R . .
H11B H 0.9054 0.0428 0.5944 0.05 Uiso 1 1 calc R . .
C12 C 0.6759(8) 0.0451(4) 0.6512(8) 0.0395(17) Uani 1 1 d . . .
H12A H 0.6539 0.0657 0.558 0.047 Uiso 1 1 calc R . .
H12B H 0.6311 0.003 0.6485 0.047 Uiso 1 1 calc R . .
N1 N 0.3925(6) 0.1499(2) 0.6465(6) 0.0284(12) Uani 1 1 d . . .
N2 N 0.4128(6) 0.1325(2) 0.9300(6) 0.0323(13) Uani 1 1 d . . .
N3 N 0.6142(6) 0.0818(3) 0.7718(5) 0.0299(12) Uani 1 1 d . . .
P1 P 0.43680(18) 0.10234(7) 0.77362(17) 0.0261(4) Uani 1 1 d . . .
I1 I 0.28129(5) 0.010227(19) 0.73480(5) 0.03143(14) Uani 1 1 d . . .
I2 I 0.12951(6) -0.13953(2) 0.69027(6) 0.04684(17) Uani 1 1 d . . .

loop_
_atom_site_aniso_label
_atom_site_aniso_U_11
_atom_site_aniso_U_22
_atom_site_aniso_U_33
_atom_site_aniso_U_23
_atom_site_aniso_U_13
_atom_site_aniso_U_12
C1 0.036(4) 0.041(4) 0.032(4) 0.007(3) -0.004(3) -0.007(3)
C2 0.046(4) 0.037(4) 0.053(5) 0.013(4) -0.021(4) -0.002(3)
C3 0.049(4) 0.044(4) 0.041(4) 0.010(3) -0.010(4) -0.017(4)
C4 0.032(4) 0.033(4) 0.039(4) 0.005(3) -0.002(3) -0.004(3)
C5 0.044(4) 0.040(4) 0.035(4) 0.000(3) 0.003(3) 0.018(3)
C6 0.077(6) 0.043(5) 0.038(4) -0.002(4) 0.017(4) 0.024(4)
C7 0.078(6) 0.054(5) 0.037(4) 0.003(4) 0.023(4) 0.019(5)
C8 0.073(6) 0.040(4) 0.034(4) -0.002(3) 0.005(4) 0.018(4)
C9 0.035(4) 0.059(5) 0.056(5) -0.018(4) -0.006(4) -0.008(4)
C10 0.039(5) 0.077(7) 0.097(7) -0.032(6) -0.010(5) -0.006(4)
C11 0.028(4) 0.049(5) 0.050(4) 0.002(4) 0.007(3) 0.002(3)
C12 0.032(4) 0.048(4) 0.039(4) -0.014(3) 0.006(3) 0.005(3)
N1 0.029(3) 0.027(3) 0.029(3) 0.004(2) 0.000(2) -0.004(2)
N2 0.042(3) 0.024(3) 0.031(3) -0.005(2) -0.001(3) 0.007(2)
N3 0.027(3) 0.035(3) 0.027(3) -0.007(2) -0.001(2) 0.002(2)
P1 0.0251(8) 0.0258(8) 0.0273(8) -0.0017(7) 0.0015(7) 0.0000(7)
I1 0.0276(2) 0.0286(2) 0.0380(3) 0.00016(19) -0.00010(17) -0.00216(18)
I2 0.0537(3) 0.0348(3) 0.0513(3) 0.0069(2) -0.0097(2) -0.0143(2)

loop_
_atom_type_symbol
_atom_type_description
_atom_type_scat_dispersion_real
_atom_type_scat_dispersion_imag
_atom_type_scat_source
C C 0.0033 0.0016 'International Tables Vol C Tables 4.2.6.8 and 6.1.1.4'
H H 0 0 'International Tables Vol C Tables 4.2.6.8 and 6.1.1.4'
N N 0.0061 0.0033 'International Tables Vol C Tables 4.2.6.8 and 6.1.1.4'
P P 0.1023 0.0942 'International Tables Vol C Tables 4.2.6.8 and 6.1.1.4'
I I -0.4742 1.8119 'International Tables Vol C Tables 4.2.6.8 and 6.1.1.4'

loop_
_geom_angle_atom_site_label_1
_geom_angle_atom_site_label_2
_geom_angle_atom_site_label_3
_geom_angle
_geom_angle_site_symmetry_1
_geom_angle_site_symmetry_3
_geom_angle_publ_flag
N1 C1 C2 103.2(5) . . ?
N1 C1 H1A 111.1 . . ?
C2 C1 H1A 111.1 . . ?
N1 C1 H1B 111.1 . . ?
C2 C1 H1B 111.1 . . ?
H1A C1 H1B 109.1 . . ?
C1 C2 C3 103.8(6) . . ?
C1 C2 H2A 111 . . ?
C3 C2 H2A 111 . . ?
C1 C2 H2B 111 . . ?
C3 C2 H2B 111 . . ?
H2A C2 H2B 109 . . ?
C4 C3 C2 103.7(6) . . ?
C4 C3 H3A 111 . . ?
C2 C3 H3A 111 . . ?
C4 C3 H3B 111 . . ?
C2 C3 H3B 111 . . ?
H3A C3 H3B 109 . . ?
N1 C4 C3 103.7(5) . . ?
N1 C4 H4A 111 . . ?
C3 C4 H4A 111 . . ?
N1 C4 H4B 111 . . ?
C3 C4 H4B 111 . . ?
H4A C4 H4B 109 . . ?
N2 C5 C6 103.0(5) . . ?
N2 C5 H5A 111.2 . . ?
C6 C5 H5A 111.2 . . ?
N2 C5 H5B 111.2 . . ?
C6 C5 H5B 111.2 . . ?
H5A C5 H5B 109.1 . . ?
C5 C6 C7 104.6(6) . . ?
C5 C6 H6A 110.8 . . ?
C7 C6 H6A 110.8 . . ?
C5 C6 H6B 110.8 . . ?
C7 C6 H6B 110.8 . . ?
H6A C6 H6B 108.9 . . ?
C8 C7 C6 103.8(6) . . ?
C8 C7 H7A 111 . . ?
C6 C7 H7A 111 . . ?
C8 C7 H7B 111 . . ?
C6 C7 H7B 111 . . ?
H7A C7 H7B 109 . . ?
N2 C8 C7 105.3(6) . . ?
N2 C8 H8A 110.7 . . ?
C7 C8 H8A 110.7 . . ?
N2 C8 H8B 110.7 . . ?
C7 C8 H8B 110.7 . . ?
H8A C8 H8B 108.8 . . ?
N3 C9 C10 103.0(6) . . ?
N3 C9 H9A 111.2 . . ?
C10 C9 H9A 111.2 . . ?
N3 C9 H9B 111.2 . . ?
C10 C9 H9B 111.2 . . ?
H9A C9 H9B 109.1 . . ?
C11 C10 C9 105.5(7) . . ?
C11 C10 H10A 110.6 . . ?
C9 C10 H10A 110.6 . . ?
C11 C10 H10B 110.6 . . ?
C9 C10 H10B 110.6 . . ?
H10A C10 H10B 108.8 . . ?
C10 C11 C12 103.6(6) . . ?
C10 C11 H11A 111 . . ?
C12 C11 H11A 111 . . ?
C10 C11 H11B 111 . . ?
C12 C11 H11B 111 . . ?
H11A C11 H11B 109 . . ?
N3 C12 C11 104.1(5) . . ?
N3 C12 H12A 110.9 . . ?
C11 C12 H12A 110.9 . . ?
N3 C12 H12B 110.9 . . ?
C11 C12 H12B 110.9 . . ?
H12A C12 H12B 109 . . ?
C4 N1 C1 111.1(5) . . ?
C4 N1 P1 120.7(4) . . ?
C1 N1 P1 126.6(4) . . ?
C5 N2 C8 109.7(5) . . ?
C5 N2 P1 122.3(4) . . ?
C8 N2 P1 121.4(4) . . ?
C9 N3 C12 110.3(5) . . ?
C9 N3 P1 126.6(5) . . ?
C12 N3 P1 121.5(4) . . ?
N1 P1 N3 112.3(3) . . ?
N1 P1 N2 111.8(3) . . ?
N3 P1 N2 105.7(3) . . ?
N1 P1 I1 107.0(2) . . ?
N3 P1 I1 107.8(2) . . ?
N2 P1 I1 112.2(2) . . ?

loop_
_geom_bond_atom_site_label_1
_geom_bond_atom_site_label_2
_geom_bond_distance
_geom_bond_site_symmetry_2
_geom_bond_publ_flag
C1 N1 1.494(8) . ?
C1 C2 1.516(10) . ?
C1 H1A 0.99 . ?
C1 H1B 0.99 . ?
C2 C3 1.543(11) . ?
C2 H2A 0.99 . ?
C2 H2B 0.99 . ?
C3 C4 1.499(9) . ?
C3 H3A 0.99 . ?
C3 H3B 0.99 . ?
C4 N1 1.490(8) . ?
C4 H4A 0.99 . ?
C4 H4B 0.99 . ?
C5 N2 1.478(8) . ?
C5 C6 1.503(10) . ?
C5 H5A 0.99 . ?
C5 H5B 0.99 . ?
C6 C7 1.519(11) . ?
C6 H6A 0.99 . ?
C6 H6B 0.99 . ?
C7 C8 1.499(10) . ?
C7 H7A 0.99 . ?
C7 H7B 0.99 . ?
C8 N2 1.494(9) . ?
C8 H8A 0.99 . ?
C8 H8B 0.99 . ?
C9 N3 1.479(8) . ?
C9 C10 1.496(12) . ?
C9 H9A 0.99 . ?
C9 H9B 0.99 . ?
C10 C11 1.495(12) . ?
C10 H10A 0.99 . ?
C10 H10B 0.99 . ?
C11 C12 1.516(9) . ?
C11 H11A 0.99 . ?
C11 H11B 0.99 . ?
C12 N3 1.490(8) . ?
C12 H12A 0.99 . ?
C12 H12B 0.99 . ?
N1 P1 1.608(5) . ?
N2 P1 1.617(5) . ?
N3 P1 1.610(5) . ?
P1 I1 2.4303(17) . ?

loop_
_geom_torsion_atom_site_label_1
_geom_torsion_atom_site_label_2
_geom_torsion_atom_site_label_3
_geom_torsion_atom_site_label_4
_geom_torsion
_geom_torsion_site_symmetry_1
_geom_torsion_site_symmetry_2
_geom_torsion_site_symmetry_3
_geom_torsion_site_symmetry_4
_geom_torsion_publ_flag
N1 C1 C2 C3 29.8(7) . . . . ?
C1 C2 C3 C4 -38.9(8) . . . . ?
C2 C3 C4 N1 31.7(7) . . . . ?
N2 C5 C6 C7 -34.6(8) . . . . ?
C5 C6 C7 C8 36.6(9) . . . . ?
C6 C7 C8 N2 -23.8(9) . . . . ?
N3 C9 C10 C11 -32.6(9) . . . . ?
C9 C10 C11 C12 37.5(9) . . . . ?
C10 C11 C12 N3 -26.8(8) . . . . ?
C3 C4 N1 C1 -13.5(7) . . . . ?
C3 C4 N1 P1 -179.8(5) . . . . ?
C2 C1 N1 C4 -10.6(7) . . . . ?
C2 C1 N1 P1 154.7(5) . . . . ?
C6 C5 N2 C8 20.0(8) . . . . ?
C6 C5 N2 P1 171.8(5) . . . . ?
C7 C8 N2 C5 2.5(9) . . . . ?
C7 C8 N2 P1 -149.6(6) . . . . ?
C10 C9 N3 C12 15.6(9) . . . . ?
C10 C9 N3 P1 -150.4(6) . . . . ?
C11 C12 N3 C9 7.0(8) . . . . ?
C11 C12 N3 P1 173.8(5) . . . . ?
C4 N1 P1 N3 -44.5(6) . . . . ?
C1 N1 P1 N3 151.4(5) . . . . ?
C4 N1 P1 N2 74.1(6) . . . . ?
C1 N1 P1 N2 -90.0(6) . . . . ?
C4 N1 P1 I1 -162.6(4) . . . . ?
C1 N1 P1 I1 33.3(6) . . . . ?
C9 N3 P1 N1 99.2(6) . . . . ?
C12 N3 P1 N1 -65.3(6) . . . . ?
C9 N3 P1 N2 -23.0(7) . . . . ?
C12 N3 P1 N2 172.5(5) . . . . ?
C9 N3 P1 I1 -143.2(6) . . . . ?
C12 N3 P1 I1 52.3(6) . . . . ?
C5 N2 P1 N1 32.2(6) . . . . ?
C8 N2 P1 N1 -179.2(6) . . . . ?
C5 N2 P1 N3 154.6(5) . . . . ?
C8 N2 P1 N3 -56.8(6) . . . . ?
C5 N2 P1 I1 -88.2(5) . . . . ?
C8 N2 P1 I1 60.5(6) . . . . ?

loop_
_cod_related_entry_id
_cod_related_entry_database
_cod_related_entry_code
1 ChemSpider 21118880
